data_7100818
loop_
_publ_author_name
'Daisuke Hashizume'
'Teiji Chihara'
'Noriyuki Suzuki'

_publ_section_title
;
An experimental electron density study on
``1-zirconacyclopent-3-yne
;
_journal_name_full 'Chemical Communications'
_journal_paper_doi 10.1039/b516229g
_journal_year 2006
_chemical_formula_analytical 'C22 H30 Zr'
_chemical_formula_iupac 'C22 H30 Zr'
_chemical_formula_moiety 'C22 H30 Zr'
_chemical_formula_structural 'C22 H30 Zr'
_chemical_formula_sum 'C22 H30 Zr'
_chemical_formula_weight 385.68
_chemical_name_common
;
Bis(eta$5!-t-butylcyclopentadienyl)(eta$2!-but-2-yne-1,4-
diyl)zirconium
;
_space_group_IT_number 14
_symmetry_cell_setting monoclinic
_symmetry_space_group_name_Hall '-P 2yn'
_symmetry_space_group_name_H-M 'P 1 21/n 1'
_cell_angle_alpha 90
_cell_angle_beta 90.8516(5)
_cell_angle_gamma 90
_cell_formula_units_Z 4
_cell_length_a 26.6682(4)
_cell_length_b 8.81600(10)
_cell_length_c 8.15340(10)
_cell_measurement_temperature 106
_cell_volume 1916.71(4)
_diffrn_ambient_temperature 106
_exptl_crystal_density_diffrn 1.337
_cod_original_sg_symbol_H-M 'P 21/n'
_cod_database_code 7100818

loop_
_symmetry_equiv_pos_as_xyz
x,y,z
1/2-x,1/2+y,1/2-z
-x,-y,-z
1/2+x,1/2-y,1/2+z

loop_
_atom_site_label
_atom_site_type_symbol
_atom_site_fract_x
_atom_site_fract_y
_atom_site_fract_z
_atom_site_U_iso_or_equiv
_atom_site_adp_type
_atom_site_occupancy
_atom_site_symmetry_multiplicity
_atom_site_calc_flag
_atom_site_refinement_flags
_atom_site_disorder_assembly
_atom_site_disorder_group
Zr Zr 0.16497(2) 0.25039(2) 0.06378(3) 0.021 Uani 1 1 d . . .
C(1) C 0.23238(6) 0.19513(19) -0.1224(2) 0.042 Uani 1 1 d . . .
C(2) C 0.25097(5) 0.22450(18) 0.0371(3) 0.04 Uani 1 1 d . . .
C(3) C 0.24413(5) 0.25572(17) 0.1847(3) 0.039 Uani 1 1 d . . .
C(4) C 0.21266(6) 0.29118(18) 0.3171(2) 0.036 Uani 1 1 d . . .
C(5) C 0.11668(4) 0.01602(11) -0.04840(14) 0.021 Uani 1 1 d . . .
C(6) C 0.08687(4) 0.08705(11) 0.07261(14) 0.022 Uani 1 1 d . . .
C(7) C 0.11186(5) 0.07690(13) 0.22737(14) 0.024 Uani 1 1 d . . .
C(8) C 0.15712(5) -0.00475(13) 0.20321(16) 0.026 Uani 1 1 d . . .
C(9) C 0.16007(4) -0.04082(12) 0.03538(16) 0.024 Uani 1 1 d . . .
C(10) C 0.10055(4) -0.02239(12) -0.22326(14) 0.025 Uani 1 1 d . . .
C(11) C 0.07275(8) -0.17561(17) -0.2151(2) 0.05 Uani 1 1 d . . .
C(12) C 0.14494(6) -0.0404(3) -0.33636(18) 0.054 Uani 1 1 d . . .
C(13) C 0.06411(6) 0.09387(16) -0.29449(17) 0.042 Uani 1 1 d . . .
C(14) C 0.11094(4) 0.48895(11) 0.11317(14) 0.021 Uani 1 1 d . . .
C(15) C 0.09798(5) 0.42832(12) -0.04358(15) 0.024 Uani 1 1 d . . .
C(16) C 0.14017(6) 0.43990(14) -0.14780(15) 0.03 Uani 1 1 d . . .
C(17) C 0.17939(5) 0.51043(14) -0.05549(18) 0.032 Uani 1 1 d . . .
C(18) C 0.16151(5) 0.53999(12) 0.10246(17) 0.026 Uani 1 1 d . . .
C(19) C 0.07640(4) 0.52203(12) 0.25497(14) 0.024 Uani 1 1 d . . .
C(20) C 0.05799(5) 0.68688(13) 0.23655(18) 0.035 Uani 1 1 d . . .
C(21) C 0.03030(4) 0.41813(14) 0.25313(16) 0.031 Uani 1 1 d . . .
C(22) C 0.10373(5) 0.50562(17) 0.42046(15) 0.035 Uani 1 1 d . . .
H(1A) H 0.23533 0.07848 -0.1662 0.052(8) Uiso 1 1 calc R . .
H(1B) H 0.24036 0.28013 -0.21582 0.059(9) Uiso 1 1 calc R . .
H(4A) H 0.2146 0.4073 0.36339 0.053(8) Uiso 1 1 calc R . .
H(4B) H 0.20914 0.20576 0.41325 0.052(8) Uiso 1 1 calc R . .
H(6) H 0.05087 0.14073 0.05066 0.042(6) Uiso 1 1 calc R . .
H(7) H 0.09888 0.12245 0.34256 0.028(5) Uiso 1 1 calc R . .
H(8) H 0.18454 -0.03375 0.29738 0.028(5) Uiso 1 1 calc R . .
H(9) H 0.19052 -0.10226 -0.02071 0.034(6) Uiso 1 1 calc R . .
H(11A) H 0.06082 -0.20877 -0.33427 0.120(10) Uiso 1 1 calc R . .
H(11B) H 0.04106 -0.16439 -0.1393 0.120(10) Uiso 1 1 calc R . .
H(11C) H 0.09684 -0.25951 -0.16458 0.16(2) Uiso 1 1 calc R . .
H(12A) H 0.14443 0.04707 -0.42536 0.18(2) Uiso 1 1 calc R . .
H(12B) H 0.14167 -0.14616 -0.39723 0.19(2) Uiso 1 1 calc R . .
H(12C) H 0.17892 -0.03893 -0.26749 0.18(2) Uiso 1 1 calc R . .
H(13A) H 0.05323 0.06057 -0.41464 0.081(8) Uiso 1 1 calc R . .
H(13B) H 0.08201 0.20099 -0.29888 0.073(7) Uiso 1 1 calc R . .
H(13C) H 0.0321 0.10083 -0.2195 0.087(9) Uiso 1 1 calc R . .
H(15) H 0.0619 0.38084 -0.07823 0.038(6) Uiso 1 1 calc R . .
H(16) H 0.14227 0.40175 -0.27378 0.039(6) Uiso 1 1 calc R . .
H(17) H 0.21653 0.5369 -0.09917 0.037(6) Uiso 1 1 calc R . .
H(18) H 0.18275 0.59368 0.2007 0.045(6) Uiso 1 1 calc R . .
H(20A) H 0.03943 0.69966 0.12167 0.071(7) Uiso 1 1 calc R . .
H(20B) H 0.08886 0.76231 0.24345 0.068(8) Uiso 1 1 calc R . .
H(20C) H 0.03247 0.71202 0.33105 0.071(8) Uiso 1 1 calc R . .
H(21A) H 0.0056 0.45084 0.34728 0.085(9) Uiso 1 1 calc R . .
H(21B) H 0.04193 0.30461 0.2726 0.083(8) Uiso 1 1 calc R . .
H(21C) H 0.0116 0.42625 0.13798 0.068(7) Uiso 1 1 calc R . .
H(22A) H 0.13447 0.58156 0.42623 0.048(6) Uiso 1 1 calc R . .
H(22B) H 0.1168 0.39282 0.43393 0.066(7) Uiso 1 1 calc R . .
H(22C) H 0.07866 0.53068 0.51626 0.090(10) Uiso 1 1 calc R . .

loop_
_atom_site_aniso_label
_atom_site_aniso_U_11
_atom_site_aniso_U_22
_atom_site_aniso_U_33
_atom_site_aniso_U_23
_atom_site_aniso_U_13
_atom_site_aniso_U_12
Zr 0.0159(4) 0.0210(5) 0.0263(5) 0.0024(3) -0.0009(2) 0.00030(10)
C(1) 0.0312(6) 0.0401(7) 0.0548(9) -0.0041(7) 0.0175(6) -0.0025(5)
C(2) 0.0221(5) 0.0377(7) 0.0615(11) -0.0006(7) 0.0050(6) 0.0000(5)
C(3) 0.0208(5) 0.0368(7) 0.0601(10) 0.0003(7) -0.0078(6) 0.0010(5)
C(4) 0.0316(6) 0.0344(6) 0.0415(7) 0.0006(6) -0.0139(5) -0.0006(5)
C(5) 0.0220(4) 0.0182(4) 0.0222(4) 0.0007(3) 0.0008(4) 0.0018(3)
C(6) 0.0204(4) 0.0195(4) 0.0248(5) 0.0010(3) 0.0021(4) 0.0010(3)
C(7) 0.0282(5) 0.0218(4) 0.0232(5) 0.0026(4) 0.0019(4) 0.0009(4)
C(8) 0.0300(5) 0.0223(4) 0.0260(5) 0.0040(4) -0.0033(4) 0.0034(4)
C(9) 0.0242(5) 0.0205(4) 0.0277(5) 0.0015(4) -0.0002(4) 0.0043(3)
C(10) 0.0282(5) 0.0219(4) 0.0239(5) -0.0008(3) -0.0004(4) 0.0025(3)
C(11) 0.0790(10) 0.0320(10) 0.0380(10) -0.0020(10) -0.0110(10) -0.0190(10)
C(12) 0.0387(7) 0.0979(14) 0.0264(6) -0.0057(7) 0.0054(5) 0.0109(8)
C(13) 0.0550(8) 0.0364(6) 0.0331(6) -0.0057(5) -0.0167(6) 0.0153(6)
C(14) 0.0218(4) 0.0176(4) 0.0239(5) 0.0004(3) -0.0017(4) -0.0007(3)
C(15) 0.0272(5) 0.0208(4) 0.0245(5) 0.0013(4) -0.0050(4) 0.0023(4)
C(16) 0.0389(6) 0.0273(5) 0.0245(5) 0.0052(4) 0.0023(5) 0.0015(5)
C(17) 0.0341(6) 0.0265(5) 0.0358(6) 0.0058(5) 0.0091(5) -0.0046(4)
C(18) 0.0245(5) 0.0213(4) 0.0332(6) 0.0007(4) 0.0009(4) -0.0047(4)
C(19) 0.0238(4) 0.0211(4) 0.0273(5) -0.0016(3) -0.0005(4) 0.0015(3)
C(20) 0.0364(6) 0.0231(5) 0.0469(7) -0.0021(4) 0.0043(5) 0.0062(4)
C(21) 0.0252(5) 0.0302(5) 0.0374(6) -0.0027(4) 0.0054(4) -0.0010(4)
C(22) 0.0347(6) 0.0442(7) 0.0257(5) -0.0054(5) -0.0019(4) 0.0069(5)

loop_
_geom_bond_atom_site_label_1
_geom_bond_atom_site_label_2
_geom_bond_distance
_geom_bond_site_symmetry_1
_geom_bond_site_symmetry_2
_geom_bond_publ_flag
C(1) C(2) 1.409(3) 1_555 1_555 yes
C(1) H(1A) 1.0920(17) 1_555 1_555 yes
C(1) H(1B) 1.0920(18) 1_555 1_555 yes
C(2) C(3) 1.250(3) 1_555 1_555 yes
C(3) C(4) 1.413(3) 1_555 1_555 yes
C(4) H(4A) 1.0920(16) 1_555 1_555 yes
C(4) H(4B) 1.0920(17) 1_555 1_555 yes
C(5) C(6) 1.4216(14) 1_555 1_555 yes
C(5) C(9) 1.4260(15) 1_555 1_555 yes
C(5) C(10) 1.5212(15) 1_555 1_555 yes
C(6) C(7) 1.4210(16) 1_555 1_555 yes
C(6) H(6) 1.0830(11) 1_555 1_555 yes
C(7) C(8) 1.4216(17) 1_555 1_555 yes
C(7) H(7) 1.0830(12) 1_555 1_555 yes
C(8) C(9) 1.4081(17) 1_555 1_555 yes
C(8) H(8) 1.0830(12) 1_555 1_555 yes
C(9) H(9) 1.0830(11) 1_555 1_555 yes
C(10) C(12) 1.5196(19) 1_555 1_555 yes
C(10) C(13) 1.5218(17) 1_555 1_555 yes
C(11) H(11A) 1.0590(15) 1_555 1_555 yes
C(11) H(11B) 1.059(2) 1_555 1_555 yes
C(11) H(11C) 1.0590(19) 1_555 1_555 yes
C(12) H(12A) 1.059(2) 1_555 1_555 yes
C(12) H(12B) 1.059(2) 1_555 1_555 yes
C(12) H(12C) 1.0590(17) 1_555 1_555 yes
C(13) H(13A) 1.0590(13) 1_555 1_555 yes
C(13) H(13B) 1.0590(17) 1_555 1_555 yes
C(13) H(13C) 1.0590(18) 1_555 1_555 yes
C(14) C(15) 1.4232(15) 1_555 1_555 yes
C(14) C(18) 1.4255(15) 1_555 1_555 yes
C(14) C(19) 1.5174(15) 1_555 1_555 yes
C(15) C(16) 1.4237(18) 1_555 1_555 yes
C(15) H(15) 1.0830(12) 1_555 1_555 yes
C(16) C(17) 1.423(2) 1_555 1_555 yes
C(16) H(16) 1.0830(13) 1_555 1_555 yes
C(17) C(18) 1.4043(19) 1_555 1_555 yes
C(17) H(17) 1.0830(13) 1_555 1_555 yes
C(18) H(18) 1.0830(13) 1_555 1_555 yes
C(19) C(21) 1.5328(16) 1_555 1_555 yes
C(19) C(22) 1.5308(17) 1_555 1_555 yes
C(20) H(20A) 1.0590(15) 1_555 1_555 yes
C(20) H(20B) 1.0590(14) 1_555 1_555 yes
C(20) H(20C) 1.0590(14) 1_555 1_555 yes
C(21) H(21A) 1.0590(12) 1_555 1_555 yes
C(21) H(21B) 1.0590(12) 1_555 1_555 yes
C(21) H(21C) 1.0590(13) 1_555 1_555 yes
C(22) H(22A) 1.0590(15) 1_555 1_555 yes
C(22) H(22B) 1.0590(14) 1_555 1_555 yes
C(22) H(22C) 1.0590(13) 1_555 1_555 yes
